data_7015483
loop_
_publ_author_name
'Gresser, Roland'
'Hoyer, Alexander'
'Hummert, Markus'
'Hartmann, Horst'
'Leo, Karl'
'Riede, Moritz'

_publ_section_title
;
 Homoleptic Co(II), Ni(II), Cu(II), Zn(II) and Hg(II) complexes of
 bis-(phenyl)-diisoindol-aza-methene.
;
_journal_issue 14
_journal_name_full 'Dalton transactions (Cambridge, England : 2003)'
_journal_page_first 3476
_journal_page_last 3483
_journal_paper_doi 10.1039/c0dt01655a
_journal_volume 40
_journal_year 2011
_chemical_formula_sum 'C62.5 H42 Cl2 N6 Zn'
_chemical_formula_weight 1013.29
_chemical_name_systematic
;
?
;
_space_group_IT_number 2
_symmetry_cell_setting triclinic
_symmetry_space_group_name_Hall '-P 1'
_symmetry_space_group_name_H-M 'P -1'
_atom_sites_solution_hydrogens geom
_atom_sites_solution_primary direct
_atom_sites_solution_secondary difmap
_audit_creation_method SHELXL-97
_cell_angle_alpha 72.130(5)
_cell_angle_beta 68.380(5)
_cell_angle_gamma 68.570(5)
_cell_formula_units_Z 2
_cell_length_a 13.239(5)
_cell_length_b 13.699(5)
_cell_length_c 16.251(5)
_cell_measurement_reflns_used 513
_cell_measurement_temperature 153(2)
_cell_measurement_theta_max 24.32
_cell_measurement_theta_min 4.25
_cell_volume 2499.5(15)
_computing_cell_refinement 'Dirax/lsq (Duisenberg, 1992)'
_computing_data_collection 'Collect (Nonius BV, 1999)'
_computing_data_reduction 'EvalCCD (Duisenberg et al., 2003)'
_computing_molecular_graphics 'ORTEP-3 for Windows (Farrugia, 1997)'
_computing_publication_material 'WinGX (Farrugia 1999)'
_computing_structure_refinement 'SHELXL-97 (Sheldrick, 1997)'
_computing_structure_solution 'SIR2004 (Burla et al., 2005)'
_diffrn_ambient_temperature 153(2)
_diffrn_detector_area_resol_mean 9
_diffrn_measured_fraction_theta_full 0.994
_diffrn_measured_fraction_theta_max 0.994
_diffrn_measurement_device '95mm CCD camera on \k-goniostat'
_diffrn_measurement_device_type 'Bruker P4'
_diffrn_measurement_method '\w scans'
_diffrn_radiation_monochromator 'horizonally mounted graphite crystal'
_diffrn_radiation_source 'fine-focus sealed tube'
_diffrn_radiation_type MoK\a
_diffrn_radiation_wavelength 0.71069
_diffrn_reflns_av_R_equivalents 0.0799
_diffrn_reflns_av_sigmaI/netI 0.0468
_diffrn_reflns_limit_h_max 16
_diffrn_reflns_limit_h_min -17
_diffrn_reflns_limit_k_max 18
_diffrn_reflns_limit_k_min -18
_diffrn_reflns_limit_l_max 21
_diffrn_reflns_limit_l_min -21
_diffrn_reflns_number 90345
_diffrn_reflns_theta_full 27.99
_diffrn_reflns_theta_max 27.99
_diffrn_reflns_theta_min 3.02
_exptl_absorpt_coefficient_mu 0.646
_exptl_absorpt_correction_T_max 0.9647
_exptl_absorpt_correction_T_min 0.8567
_exptl_absorpt_correction_type multi-scan
_exptl_absorpt_process_details 'SADABS V2.10 (Sheldrick,Bruker AXS Inc.,2002)'
_exptl_crystal_colour yellow
_exptl_crystal_density_diffrn 1.346
_exptl_crystal_density_method 'not measured'
_exptl_crystal_description block
_exptl_crystal_F_000 1046
_exptl_crystal_size_max 0.25
_exptl_crystal_size_mid 0.12
_exptl_crystal_size_min 0.06
_platon_squeeze_details
;
Platon SQUEEZE proceedure was applied to a highly disordered molecule
of dichloromethane. Although the atoms do not appear in the tables for atomic
coordinates and equivalent isotropic/unisotropic displacement
parameters they are considered in SFAC in order to get the correct
values for MW and density.
;
_refine_diff_density_max 1.023
_refine_diff_density_min -0.935
_refine_diff_density_rms 0.086
_refine_ls_extinction_method none
_refine_ls_goodness_of_fit_ref 1.079
_refine_ls_hydrogen_treatment constr
_refine_ls_matrix_type full
_refine_ls_number_parameters 631
_refine_ls_number_reflns 11995
_refine_ls_number_restraints 0
_refine_ls_restrained_S_all 1.079
_refine_ls_R_factor_all 0.0807
_refine_ls_R_factor_gt 0.0606
_refine_ls_shift/su_max 0.001
_refine_ls_shift/su_mean 0.000
_refine_ls_structure_factor_coef Fsqd
_refine_ls_weighting_details 'calc w=1/[\s^2^(Fo^2^)+(0.0721P)^2^+2.9782P] where P=(Fo^2^+2Fc^2^)/3'
_refine_ls_weighting_scheme calc
_refine_ls_wR_factor_gt 0.1484
_refine_ls_wR_factor_ref 0.1598
_reflns_number_gt 9347
_reflns_number_total 11995
_reflns_threshold_expression >2sigma(I)
_cod_data_source_file c0dt01655a.txt
_cod_data_source_block Zn-Complex
_cod_original_sg_symbol_H-M P-1
_cod_original_formula_sum 'C62.50 H42 Cl2 N6 Zn'
_cod_database_code 7015483

loop_
_symmetry_equiv_pos_as_xyz
'x, y, z'
'-x, -y, -z'

loop_
_atom_site_label
_atom_site_type_symbol
_atom_site_fract_x
_atom_site_fract_y
_atom_site_fract_z
_atom_site_U_iso_or_equiv
_atom_site_adp_type
_atom_site_occupancy
_atom_site_symmetry_multiplicity
_atom_site_calc_flag
_atom_site_refinement_flags
_atom_site_disorder_assembly
_atom_site_disorder_group
C1 C 0.0462(2) 0.5044(2) 0.22486(19) 0.0270(6) Uani 1 1 d . . .
C2 C -0.0489(2) 0.4609(2) 0.2688(2) 0.0295(6) Uani 1 1 d . . .
C3 C -0.1392(3) 0.4647(3) 0.2406(2) 0.0383(7) Uani 1 1 d . . .
H3 H -0.1434 0.4987 0.1810 0.046 Uiso 1 1 calc R . .
C4 C -0.2210(3) 0.4181(3) 0.3015(3) 0.0432(8) Uani 1 1 d . . .
H4 H -0.2826 0.4202 0.2836 0.052 Uiso 1 1 calc R . .
C5 C -0.2155(3) 0.3675(3) 0.3897(3) 0.0431(8) Uani 1 1 d . . .
H5 H -0.2744 0.3377 0.4308 0.052 Uiso 1 1 calc R . .
C6 C -0.1256(3) 0.3601(3) 0.4178(2) 0.0357(7) Uani 1 1 d . . .
H6 H -0.1215 0.3249 0.4773 0.043 Uiso 1 1 calc R . .
C7 C -0.0415(2) 0.4059(2) 0.3563(2) 0.0298(6) Uani 1 1 d . . .
C8 C 0.0593(2) 0.4179(2) 0.36315(19) 0.0260(5) Uani 1 1 d . . .
C9 C 0.1074(2) 0.3723(2) 0.43970(18) 0.0270(5) Uani 1 1 d . . .
C10 C 0.1532(2) 0.4301(2) 0.4664(2) 0.0319(6) Uani 1 1 d . . .
H10 H 0.1500 0.5023 0.4368 0.038 Uiso 1 1 calc R . .
C11 C 0.2037(3) 0.3830(3) 0.5362(2) 0.0388(7) Uani 1 1 d . . .
H11 H 0.2342 0.4233 0.5541 0.047 Uiso 1 1 calc R . .
C12 C 0.2095(3) 0.2788(3) 0.5791(2) 0.0441(8) Uani 1 1 d . . .
H12 H 0.2453 0.2465 0.6259 0.053 Uiso 1 1 calc R . .
C13 C 0.1629(3) 0.2205(3) 0.5540(2) 0.0427(8) Uani 1 1 d . . .
H13 H 0.1659 0.1486 0.5844 0.051 Uiso 1 1 calc R . .
C14 C 0.1117(3) 0.2665(2) 0.4848(2) 0.0338(6) Uani 1 1 d . . .
H14 H 0.0798 0.2261 0.4682 0.041 Uiso 1 1 calc R . .
C15 C 0.1584(2) 0.5944(2) 0.09533(19) 0.0276(6) Uani 1 1 d . . .
C16 C 0.1715(2) 0.6658(2) 0.00841(19) 0.0307(6) Uani 1 1 d . . .
C17 C 0.1065(3) 0.7069(3) -0.0527(2) 0.0407(7) Uani 1 1 d . . .
H17 H 0.0379 0.6898 -0.0392 0.049 Uiso 1 1 calc R . .
C18 C 0.1451(3) 0.7724(3) -0.1325(2) 0.0499(9) Uani 1 1 d . . .
H18 H 0.1021 0.8004 -0.1745 0.060 Uiso 1 1 calc R . .
C19 C 0.2460(3) 0.7997(3) -0.1547(2) 0.0471(8) Uani 1 1 d . . .
H19 H 0.2692 0.8464 -0.2103 0.057 Uiso 1 1 calc R . .
C20 C 0.3118(3) 0.7584(3) -0.0952(2) 0.0384(7) Uani 1 1 d . . .
H20 H 0.3809 0.7749 -0.1099 0.046 Uiso 1 1 calc R . .
C21 C 0.2736(2) 0.6919(2) -0.01331(19) 0.0299(6) Uani 1 1 d . . .
C22 C 0.3223(2) 0.6313(2) 0.05980(18) 0.0261(5) Uani 1 1 d . . .
C23 C 0.4304(2) 0.6262(2) 0.06872(19) 0.0288(6) Uani 1 1 d . . .
C24 C 0.5014(2) 0.5289(2) 0.10143(19) 0.0305(6) Uani 1 1 d . . .
H24 H 0.4818 0.4646 0.1144 0.037 Uiso 1 1 calc R . .
C25 C 0.6005(3) 0.5257(3) 0.1151(2) 0.0385(7) Uani 1 1 d . . .
H25 H 0.6480 0.4595 0.1379 0.046 Uiso 1 1 calc R . .
C26 C 0.6294(3) 0.6195(3) 0.0954(3) 0.0472(8) Uani 1 1 d . . .
H26 H 0.6964 0.6177 0.1054 0.057 Uiso 1 1 calc R . .
C27 C 0.5608(3) 0.7167(3) 0.0609(3) 0.0472(8) Uani 1 1 d . . .
H27 H 0.5819 0.7805 0.0466 0.057 Uiso 1 1 calc R . .
C28 C 0.4622(3) 0.7201(3) 0.0475(2) 0.0355(6) Uani 1 1 d . . .
H28 H 0.4158 0.7864 0.0238 0.043 Uiso 1 1 calc R . .
C29 C 0.4464(2) 0.3478(2) 0.32545(18) 0.0240(5) Uani 1 1 d . . .
C30 C 0.5035(2) 0.2356(2) 0.34963(18) 0.0265(5) Uani 1 1 d . . .
C31 C 0.5876(2) 0.1813(2) 0.3933(2) 0.0327(6) Uani 1 1 d . . .
H31 H 0.6194 0.2193 0.4125 0.039 Uiso 1 1 calc R . .
C32 C 0.6233(3) 0.0713(3) 0.4079(2) 0.0403(7) Uani 1 1 d . . .
H32 H 0.6788 0.0333 0.4393 0.048 Uiso 1 1 calc R . .
C33 C 0.5797(3) 0.0139(3) 0.3775(2) 0.0427(8) Uani 1 1 d . . .
H33 H 0.6069 -0.0620 0.3878 0.051 Uiso 1 1 calc R . .
C34 C 0.4976(3) 0.0664(2) 0.3329(2) 0.0369(7) Uani 1 1 d . . .
H34 H 0.4692 0.0278 0.3112 0.044 Uiso 1 1 calc R . .
C35 C 0.4576(2) 0.1784(2) 0.32071(19) 0.0281(6) Uani 1 1 d . . .
C36 C 0.3748(2) 0.2582(2) 0.27761(18) 0.0257(5) Uani 1 1 d . . .
C37 C 0.3012(2) 0.2383(2) 0.2392(2) 0.0291(6) Uani 1 1 d . . .
C38 C 0.2780(3) 0.3027(2) 0.1597(2) 0.0338(6) Uani 1 1 d . . .
H38 H 0.3135 0.3579 0.1275 0.041 Uiso 1 1 calc R . .
C39 C 0.2028(3) 0.2865(3) 0.1270(3) 0.0458(8) Uani 1 1 d . . .
H39 H 0.1862 0.3315 0.0733 0.055 Uiso 1 1 calc R . .
C40 C 0.1526(3) 0.2054(3) 0.1725(3) 0.0516(9) Uani 1 1 d . . .
H40 H 0.1016 0.1945 0.1499 0.062 Uiso 1 1 calc R . .
C41 C 0.1761(3) 0.1399(3) 0.2507(3) 0.0498(9) Uani 1 1 d . . .
H41 H 0.1412 0.0840 0.2816 0.060 Uiso 1 1 calc R . .
C42 C 0.2505(3) 0.1551(3) 0.2847(2) 0.0376(7) Uani 1 1 d . . .
H42 H 0.2668 0.1095 0.3383 0.045 Uiso 1 1 calc R . .
C43 C 0.4063(2) 0.5277(2) 0.33541(18) 0.0246(5) Uani 1 1 d . . .
C44 C 0.4310(2) 0.6079(2) 0.35902(18) 0.0255(5) Uani 1 1 d . . .
C45 C 0.5079(2) 0.6007(2) 0.4031(2) 0.0299(6) Uani 1 1 d . . .
H45 H 0.5596 0.5341 0.4198 0.036 Uiso 1 1 calc R . .
C46 C 0.5059(3) 0.6930(3) 0.4212(2) 0.0344(6) Uani 1 1 d . . .
H46 H 0.5567 0.6895 0.4515 0.041 Uiso 1 1 calc R . .
C47 C 0.4313(3) 0.7923(3) 0.3962(2) 0.0355(7) Uani 1 1 d . . .
H47 H 0.4316 0.8543 0.4107 0.043 Uiso 1 1 calc R . .
C48 C 0.3567(3) 0.8010(2) 0.3505(2) 0.0321(6) Uani 1 1 d . . .
H48 H 0.3072 0.8683 0.3322 0.039 Uiso 1 1 calc R . .
C49 C 0.3570(2) 0.7075(2) 0.33227(19) 0.0263(5) Uani 1 1 d . . .
C50 C 0.2886(2) 0.6854(2) 0.29223(18) 0.0256(5) Uani 1 1 d . . .
C51 C 0.2004(2) 0.7640(2) 0.25275(19) 0.0277(6) Uani 1 1 d . . .
C52 C 0.0988(3) 0.7433(3) 0.2657(2) 0.0358(7) Uani 1 1 d . . .
H52 H 0.0856 0.6775 0.3018 0.043 Uiso 1 1 calc R . .
C53 C 0.0172(3) 0.8183(3) 0.2261(3) 0.0468(8) Uani 1 1 d . . .
H53 H -0.0509 0.8033 0.2346 0.056 Uiso 1 1 calc R . .
C54 C 0.0353(3) 0.9151(3) 0.1743(3) 0.0535(10) Uani 1 1 d . . .
H54 H -0.0205 0.9662 0.1472 0.064 Uiso 1 1 calc R . .
C55 C 0.1332(3) 0.9374(3) 0.1621(2) 0.0472(8) Uani 1 1 d . . .
H55 H 0.1446 1.0043 0.1271 0.057 Uiso 1 1 calc R . .
C56 C 0.2162(3) 0.8626(2) 0.2008(2) 0.0365(7) Uani 1 1 d . . .
H56 H 0.2840 0.8786 0.1918 0.044 Uiso 1 1 calc R . .
C57 C 0.6263(3) 0.9320(3) 0.1239(2) 0.0482(8) Uani 1 1 d . . .
C58 C 0.6299(4) 0.8362(3) 0.1834(3) 0.0554(9) Uani 1 1 d . . .
H58 H 0.5618 0.8205 0.2229 0.066 Uiso 1 1 calc R . .
C59 C 0.7331(4) 0.7628(3) 0.1857(3) 0.0612(11) Uani 1 1 d . . .
H59 H 0.7364 0.6959 0.2267 0.073 Uiso 1 1 calc R . .
C60 C 0.8320(4) 0.7862(4) 0.1282(3) 0.0666(12) Uani 1 1 d . . .
H60 H 0.9032 0.7348 0.1286 0.080 Uiso 1 1 calc R . .
C61 C 0.8269(4) 0.8835(4) 0.0707(4) 0.0742(13) Uani 1 1 d . . .
H61 H 0.8952 0.8998 0.0322 0.089 Uiso 1 1 calc R . .
C62 C 0.7236(4) 0.9586(4) 0.0678(3) 0.0638(11) Uani 1 1 d . . .
H62 H 0.7201 1.0265 0.0284 0.077 Uiso 1 1 calc R . .
N1 N 0.10877(19) 0.47684(18) 0.28676(15) 0.0255(5) Uani 1 1 d . . .
N2 N 0.0689(2) 0.55916(19) 0.14080(16) 0.0294(5) Uani 1 1 d . . .
N3 N 0.25427(19) 0.57485(18) 0.12271(16) 0.0262(5) Uani 1 1 d . . .
N4 N 0.37007(19) 0.35634(18) 0.28004(15) 0.0250(5) Uani 1 1 d . . .
N5 N 0.46108(19) 0.42481(18) 0.34818(15) 0.0252(5) Uani 1 1 d . . .
N6 N 0.31611(18) 0.57962(18) 0.29663(15) 0.0248(5) Uani 1 1 d . . .
Cl1 Cl 0.49519(10) 1.02325(12) 0.11879(9) 0.0831(4) Uani 1 1 d . . .
Zn1 Zn 0.26260(2) 0.49750(2) 0.24669(2) 0.02381(10) Uani 1 1 d . . .

loop_
_atom_site_aniso_label
_atom_site_aniso_U_11
_atom_site_aniso_U_22
_atom_site_aniso_U_33
_atom_site_aniso_U_23
_atom_site_aniso_U_13
_atom_site_aniso_U_12
C1 0.0212(12) 0.0294(13) 0.0336(14) -0.0044(11) -0.0152(11) -0.0051(10)
C2 0.0234(13) 0.0303(14) 0.0391(15) -0.0061(12) -0.0154(12) -0.0067(11)
C3 0.0293(15) 0.0442(17) 0.0493(19) -0.0087(14) -0.0225(14) -0.0085(13)
C4 0.0323(16) 0.0477(19) 0.059(2) -0.0088(16) -0.0220(15) -0.0145(14)
C5 0.0283(15) 0.0461(19) 0.057(2) -0.0044(16) -0.0122(15) -0.0182(14)
C6 0.0316(15) 0.0355(16) 0.0414(17) -0.0017(13) -0.0127(13) -0.0138(12)
C7 0.0251(13) 0.0293(14) 0.0379(15) -0.0051(12) -0.0143(12) -0.0071(11)
C8 0.0227(12) 0.0277(13) 0.0298(14) -0.0048(11) -0.0110(11) -0.0068(10)
C9 0.0222(12) 0.0316(14) 0.0265(13) -0.0040(11) -0.0093(10) -0.0060(10)
C10 0.0279(14) 0.0364(15) 0.0325(15) -0.0060(12) -0.0120(12) -0.0078(12)
C11 0.0329(16) 0.0504(19) 0.0401(17) -0.0133(14) -0.0197(13) -0.0069(14)
C12 0.0423(18) 0.052(2) 0.0381(17) -0.0040(15) -0.0230(15) -0.0058(15)
C13 0.0474(19) 0.0358(17) 0.0428(18) 0.0022(14) -0.0222(15) -0.0086(14)
C14 0.0322(15) 0.0331(15) 0.0361(16) -0.0046(12) -0.0129(12) -0.0081(12)
C15 0.0242(13) 0.0329(14) 0.0290(14) -0.0052(11) -0.0138(11) -0.0065(11)
C16 0.0271(14) 0.0366(15) 0.0284(14) -0.0024(12) -0.0140(11) -0.0063(11)
C17 0.0300(15) 0.055(2) 0.0362(16) -0.0005(14) -0.0192(13) -0.0081(14)
C18 0.0424(19) 0.069(2) 0.0337(17) 0.0073(16) -0.0248(15) -0.0108(17)
C19 0.0452(19) 0.057(2) 0.0314(16) 0.0085(15) -0.0165(15) -0.0146(16)
C20 0.0334(16) 0.0446(18) 0.0336(16) 0.0005(13) -0.0124(13) -0.0112(13)
C21 0.0280(14) 0.0334(14) 0.0280(14) -0.0036(11) -0.0129(11) -0.0056(11)
C22 0.0247(13) 0.0285(13) 0.0267(13) -0.0053(11) -0.0117(11) -0.0051(10)
C23 0.0273(14) 0.0359(15) 0.0269(13) -0.0064(11) -0.0109(11) -0.0097(11)
C24 0.0269(14) 0.0362(15) 0.0305(14) -0.0061(12) -0.0115(11) -0.0088(11)
C25 0.0320(15) 0.0487(18) 0.0386(17) -0.0084(14) -0.0193(13) -0.0070(13)
C26 0.0383(18) 0.061(2) 0.055(2) -0.0102(17) -0.0254(16) -0.0183(16)
C27 0.051(2) 0.051(2) 0.054(2) -0.0046(16) -0.0248(17) -0.0260(17)
C28 0.0351(16) 0.0383(16) 0.0373(16) -0.0041(13) -0.0145(13) -0.0140(13)
C29 0.0220(12) 0.0270(13) 0.0253(13) -0.0026(10) -0.0123(10) -0.0061(10)
C30 0.0286(13) 0.0252(13) 0.0262(13) -0.0040(10) -0.0134(11) -0.0035(10)
C31 0.0328(15) 0.0338(15) 0.0336(15) -0.0063(12) -0.0196(12) -0.0020(12)
C32 0.0430(17) 0.0334(16) 0.0448(18) -0.0021(13) -0.0279(15) -0.0004(13)
C33 0.0481(19) 0.0253(15) 0.052(2) -0.0022(13) -0.0262(16) 0.0000(13)
C34 0.0448(17) 0.0263(14) 0.0452(18) -0.0058(13) -0.0232(15) -0.0071(12)
C35 0.0306(14) 0.0260(13) 0.0304(14) -0.0047(11) -0.0142(11) -0.0062(11)
C36 0.0266(13) 0.0257(13) 0.0273(13) -0.0036(10) -0.0121(11) -0.0074(10)
C37 0.0285(14) 0.0273(13) 0.0370(15) -0.0097(11) -0.0146(12) -0.0063(11)
C38 0.0368(16) 0.0347(15) 0.0381(16) -0.0063(12) -0.0190(13) -0.0119(12)
C39 0.0480(19) 0.0475(19) 0.056(2) -0.0143(16) -0.0330(17) -0.0078(15)
C40 0.0446(19) 0.055(2) 0.075(3) -0.0169(19) -0.0340(19) -0.0161(16)
C41 0.0452(19) 0.049(2) 0.070(2) -0.0133(18) -0.0204(18) -0.0246(16)
C42 0.0368(16) 0.0345(16) 0.0470(18) -0.0078(13) -0.0148(14) -0.0141(13)
C43 0.0243(12) 0.0291(13) 0.0259(13) -0.0045(10) -0.0130(10) -0.0089(10)
C44 0.0259(13) 0.0297(13) 0.0256(13) -0.0049(10) -0.0106(11) -0.0103(10)
C45 0.0252(13) 0.0372(15) 0.0319(14) -0.0053(12) -0.0125(11) -0.0110(11)
C46 0.0368(16) 0.0435(17) 0.0343(15) -0.0065(13) -0.0170(13) -0.0186(13)
C47 0.0451(17) 0.0376(16) 0.0360(16) -0.0080(13) -0.0174(14) -0.0193(13)
C48 0.0369(15) 0.0299(14) 0.0336(15) -0.0057(12) -0.0147(12) -0.0099(12)
C49 0.0269(13) 0.0291(13) 0.0285(13) -0.0059(11) -0.0121(11) -0.0100(11)
C50 0.0246(13) 0.0274(13) 0.0280(13) -0.0044(10) -0.0119(11) -0.0077(10)
C51 0.0298(14) 0.0277(13) 0.0279(13) -0.0081(11) -0.0136(11) -0.0034(11)
C52 0.0325(15) 0.0345(15) 0.0451(17) -0.0091(13) -0.0208(13) -0.0042(12)
C53 0.0360(17) 0.052(2) 0.058(2) -0.0163(17) -0.0272(16) 0.0001(15)
C54 0.058(2) 0.047(2) 0.058(2) -0.0102(17) -0.0393(19) 0.0060(17)
C55 0.065(2) 0.0320(16) 0.0451(19) -0.0022(14) -0.0294(18) -0.0056(15)
C56 0.0449(17) 0.0344(16) 0.0353(16) -0.0080(13) -0.0191(14) -0.0084(13)
C57 0.049(2) 0.051(2) 0.0399(18) -0.0139(16) -0.0174(16) -0.0009(16)
C58 0.061(2) 0.066(3) 0.042(2) -0.0083(18) -0.0145(18) -0.023(2)
C59 0.088(3) 0.049(2) 0.051(2) -0.0063(18) -0.039(2) -0.008(2)
C60 0.063(3) 0.071(3) 0.065(3) -0.022(2) -0.040(2) 0.011(2)
C61 0.053(3) 0.085(3) 0.078(3) -0.009(3) -0.018(2) -0.019(2)
C62 0.062(3) 0.055(2) 0.060(3) 0.0022(19) -0.017(2) -0.012(2)
N1 0.0235(11) 0.0290(11) 0.0277(11) -0.0034(9) -0.0140(9) -0.0069(9)
N2 0.0259(11) 0.0334(12) 0.0310(12) -0.0028(10) -0.0151(10) -0.0068(9)
N3 0.0237(11) 0.0285(11) 0.0293(12) -0.0043(9) -0.0152(9) -0.0043(9)
N4 0.0252(11) 0.0270(11) 0.0274(11) -0.0040(9) -0.0137(9) -0.0075(9)
N5 0.0246(11) 0.0286(11) 0.0265(11) -0.0051(9) -0.0121(9) -0.0078(9)
N6 0.0219(11) 0.0296(11) 0.0259(11) -0.0048(9) -0.0126(9) -0.0057(9)
Cl1 0.0588(7) 0.0928(9) 0.0718(7) -0.0266(7) -0.0244(6) 0.0210(6)
Zn1 0.02330(16) 0.02611(16) 0.02728(17) -0.00262(12) -0.01533(12) -0.00701(12)

loop_
_atom_type_symbol
_atom_type_description
_atom_type_scat_dispersion_real
_atom_type_scat_dispersion_imag
_atom_type_scat_source
C C 0.0033 0.0016 'International Tables Vol C Tables 4.2.6.8 and 6.1.1.4'
H H 0.0000 0.0000 'International Tables Vol C Tables 4.2.6.8 and 6.1.1.4'
N N 0.0061 0.0033 'International Tables Vol C Tables 4.2.6.8 and 6.1.1.4'
Cl Cl 0.1484 0.1585 'International Tables Vol C Tables 4.2.6.8 and 6.1.1.4'
Zn Zn 0.2839 1.4301 'International Tables Vol C Tables 4.2.6.8 and 6.1.1.4'

loop_
_geom_angle_atom_site_label_1
_geom_angle_atom_site_label_2
_geom_angle_atom_site_label_3
_geom_angle
_geom_angle_site_symmetry_1
_geom_angle_site_symmetry_3
_geom_angle_publ_flag
N2 C1 N1 127.6(2) . . ?
N2 C1 C2 124.6(2) . . ?
N1 C1 C2 107.8(2) . . ?
C3 C2 C7 119.9(3) . . ?
C3 C2 C1 132.7(3) . . ?
C7 C2 C1 107.3(2) . . ?
C4 C3 C2 118.4(3) . . ?
C3 C4 C5 121.3(3) . . ?
C6 C5 C4 121.2(3) . . ?
C5 C6 C7 118.0(3) . . ?
C6 C7 C2 121.2(3) . . ?
C6 C7 C8 133.0(3) . . ?
C2 C7 C8 105.7(2) . . ?
N1 C8 C7 110.6(2) . . ?
N1 C8 C9 121.8(2) . . ?
C7 C8 C9 127.5(3) . . ?
C10 C9 C14 118.9(3) . . ?
C10 C9 C8 121.7(3) . . ?
C14 C9 C8 119.4(3) . . ?
C9 C10 C11 120.5(3) . . ?
C12 C11 C10 120.4(3) . . ?
C11 C12 C13 119.7(3) . . ?
C12 C13 C14 120.6(3) . . ?
C13 C14 C9 119.8(3) . . ?
N2 C15 N3 127.6(2) . . ?
N2 C15 C16 124.6(2) . . ?
N3 C15 C16 107.7(2) . . ?
C17 C16 C21 120.1(3) . . ?
C17 C16 C15 132.7(3) . . ?
C21 C16 C15 107.1(2) . . ?
C18 C17 C16 117.9(3) . . ?
C17 C18 C19 122.6(3) . . ?
C20 C19 C18 120.0(3) . . ?
C19 C20 C21 118.3(3) . . ?
C20 C21 C16 121.1(3) . . ?
C20 C21 C22 132.9(3) . . ?
C16 C21 C22 105.8(2) . . ?
N3 C22 C21 110.4(2) . . ?
N3 C22 C23 121.7(2) . . ?
C21 C22 C23 127.9(3) . . ?
C24 C23 C28 119.0(3) . . ?
C24 C23 C22 120.9(3) . . ?
C28 C23 C22 120.1(3) . . ?
C25 C24 C23 120.6(3) . . ?
C26 C25 C24 119.6(3) . . ?
C25 C26 C27 120.4(3) . . ?
C28 C27 C26 120.1(3) . . ?
C27 C28 C23 120.3(3) . . ?
N5 C29 N4 128.1(2) . . ?
N5 C29 C30 124.0(2) . . ?
N4 C29 C30 107.8(2) . . ?
C31 C30 C35 120.4(3) . . ?
C31 C30 C29 132.7(3) . . ?
C35 C30 C29 106.9(2) . . ?
C32 C31 C30 118.4(3) . . ?
C31 C32 C33 121.5(3) . . ?
C34 C33 C32 120.9(3) . . ?
C33 C34 C35 117.9(3) . . ?
C34 C35 C30 120.8(3) . . ?
C34 C35 C36 133.0(3) . . ?
C30 C35 C36 106.1(2) . . ?
N4 C36 C35 110.3(2) . . ?
N4 C36 C37 122.8(2) . . ?
C35 C36 C37 126.9(2) . . ?
C38 C37 C42 119.2(3) . . ?
C38 C37 C36 121.1(3) . . ?
C42 C37 C36 119.6(3) . . ?
C37 C38 C39 120.3(3) . . ?
C40 C39 C38 120.1(3) . . ?
C39 C40 C41 120.3(3) . . ?
C40 C41 C42 120.5(3) . . ?
C41 C42 C37 119.6(3) . . ?
N5 C43 N6 127.7(2) . . ?
N5 C43 C44 124.6(2) . . ?
N6 C43 C44 107.7(2) . . ?
C45 C44 C49 120.6(3) . . ?
C45 C44 C43 132.0(3) . . ?
C49 C44 C43 107.4(2) . . ?
C46 C45 C44 117.8(3) . . ?
C45 C46 C47 122.0(3) . . ?
C48 C47 C46 120.7(3) . . ?
C47 C48 C49 117.9(3) . . ?
C48 C49 C44 120.8(2) . . ?
C48 C49 C50 133.1(3) . . ?
C44 C49 C50 106.0(2) . . ?
N6 C50 C49 110.2(2) . . ?
N6 C50 C51 123.2(2) . . ?
C49 C50 C51 126.5(2) . . ?
C56 C51 C52 118.4(3) . . ?
C56 C51 C50 120.1(3) . . ?
C52 C51 C50 121.5(3) . . ?
C53 C52 C51 120.5(3) . . ?
C54 C53 C52 120.0(3) . . ?
C55 C54 C53 120.3(3) . . ?
C54 C55 C56 120.3(3) . . ?
C55 C56 C51 120.4(3) . . ?
C58 C57 C62 121.7(4) . . ?
C58 C57 Cl1 119.3(3) . . ?
C62 C57 Cl1 119.0(3) . . ?
C57 C58 C59 119.4(4) . . ?
C58 C59 C60 120.0(4) . . ?
C61 C60 C59 119.8(4) . . ?
C60 C61 C62 120.9(5) . . ?
C57 C62 C61 118.1(4) . . ?
C8 N1 C1 108.5(2) . . ?
C8 N1 Zn1 129.00(17) . . ?
C1 N1 Zn1 120.93(18) . . ?
C15 N2 C1 127.1(2) . . ?
C22 N3 C15 108.9(2) . . ?
C22 N3 Zn1 128.45(18) . . ?
C15 N3 Zn1 121.66(18) . . ?
C36 N4 C29 108.8(2) . . ?
C36 N4 Zn1 130.19(18) . . ?
C29 N4 Zn1 120.34(18) . . ?
C29 N5 C43 128.0(2) . . ?
C50 N6 C43 108.6(2) . . ?
C50 N6 Zn1 130.58(18) . . ?
C43 N6 Zn1 120.42(18) . . ?
N3 Zn1 N4 126.78(9) . . ?
N3 Zn1 N1 94.22(9) . . ?
N4 Zn1 N1 107.63(9) . . ?
N3 Zn1 N6 108.82(10) . . ?
N4 Zn1 N6 95.34(9) . . ?
N1 Zn1 N6 127.50(9) . . ?

loop_
_geom_bond_atom_site_label_1
_geom_bond_atom_site_label_2
_geom_bond_distance
_geom_bond_site_symmetry_2
_geom_bond_publ_flag
C1 N2 1.324(4) . ?
C1 N1 1.411(3) . ?
C1 C2 1.441(4) . ?
C2 C3 1.408(4) . ?
C2 C7 1.412(4) . ?
C3 C4 1.375(5) . ?
C4 C5 1.403(5) . ?
C5 C6 1.386(4) . ?
C6 C7 1.392(4) . ?
C7 C8 1.449(4) . ?
C8 N1 1.340(4) . ?
C8 C9 1.470(4) . ?
C9 C10 1.392(4) . ?
C9 C14 1.401(4) . ?
C10 C11 1.394(4) . ?
C11 C12 1.371(5) . ?
C12 C13 1.389(5) . ?
C13 C14 1.390(4) . ?
C15 N2 1.319(4) . ?
C15 N3 1.405(3) . ?
C15 C16 1.442(4) . ?
C16 C17 1.406(4) . ?
C16 C21 1.415(4) . ?
C17 C18 1.371(5) . ?
C18 C19 1.409(5) . ?
C19 C20 1.392(4) . ?
C20 C21 1.398(4) . ?
C21 C22 1.444(4) . ?
C22 N3 1.341(4) . ?
C22 C23 1.467(4) . ?
C23 C24 1.400(4) . ?
C23 C28 1.402(4) . ?
C24 C25 1.393(4) . ?
C25 C26 1.385(5) . ?
C26 C27 1.394(5) . ?
C27 C28 1.383(4) . ?
C29 N5 1.315(3) . ?
C29 N4 1.410(3) . ?
C29 C30 1.445(4) . ?
C30 C31 1.397(4) . ?
C30 C35 1.410(4) . ?
C31 C32 1.375(4) . ?
C32 C33 1.406(5) . ?
C33 C34 1.383(4) . ?
C34 C35 1.404(4) . ?
C35 C36 1.451(4) . ?
C36 N4 1.335(4) . ?
C36 C37 1.470(4) . ?
C37 C38 1.392(4) . ?
C37 C42 1.405(4) . ?
C38 C39 1.395(4) . ?
C39 C40 1.376(5) . ?
C40 C41 1.381(6) . ?
C41 C42 1.393(4) . ?
C43 N5 1.319(4) . ?
C43 N6 1.410(3) . ?
C43 C44 1.440(4) . ?
C44 C45 1.408(4) . ?
C44 C49 1.408(4) . ?
C45 C46 1.373(4) . ?
C46 C47 1.402(4) . ?
C47 C48 1.394(4) . ?
C48 C49 1.398(4) . ?
C49 C50 1.446(3) . ?
C50 N6 1.344(4) . ?
C50 C51 1.464(4) . ?
C51 C56 1.399(4) . ?
C51 C52 1.403(4) . ?
C52 C53 1.389(4) . ?
C53 C54 1.386(6) . ?
C54 C55 1.370(6) . ?
C55 C56 1.394(4) . ?
C57 C58 1.368(6) . ?
C57 C62 1.377(6) . ?
C57 Cl1 1.743(4) . ?
C58 C59 1.374(6) . ?
C59 C60 1.382(7) . ?
C60 C61 1.368(7) . ?
C61 C62 1.386(6) . ?
N1 Zn1 1.996(2) . ?
N3 Zn1 1.991(2) . ?
N4 Zn1 1.993(2) . ?
N6 Zn1 1.998(2) . ?

loop_
_platon_squeeze_void_nr
_platon_squeeze_void_average_x
_platon_squeeze_void_average_y
_platon_squeeze_void_average_z
_platon_squeeze_void_volume
_platon_squeeze_void_count_electrons
_platon_squeeze_void_content
1 0.000 0.000 0.500 174 33 ' '
2 0.000 0.500 0.000 26 2 ' '
